data_4085589
loop_
_publ_author_name
'Schr\"oder, Fabian G.'
'Sundermeyer, J\"org'

_publ_section_title
;
 Fluorenylidene-Functionalized Lithium Phosphonium Di- and Triylides
;
_journal_coden_ASTM ORGND7
_journal_issue 6
_journal_name_full Organometallics
_journal_page_first 1017
_journal_page_last 1020
_journal_paper_doi 10.1021/om501325h
_journal_volume 34
_journal_year 2015
_chemical_formula_moiety 'C40 H52 Li2 O2 P2'
_chemical_formula_sum 'C40 H52 Li2 O2 P2'
_chemical_formula_weight 640.64
_chemical_name_common 'compound 3'
_space_group_IT_number 2
_symmetry_cell_setting triclinic
_symmetry_space_group_name_Hall '-P 1'
_symmetry_space_group_name_H-M 'P -1'
_atom_sites_solution_hydrogens geom
_atom_sites_solution_primary direct
_atom_sites_solution_secondary difmap
_audit_creation_method SHELXL-97
_cell_angle_alpha 95.220(6)
_cell_angle_beta 103.669(6)
_cell_angle_gamma 90.252(6)
_cell_formula_units_Z 1
_cell_length_a 8.9171(6)
_cell_length_b 9.6350(7)
_cell_length_c 10.9153(8)
_cell_measurement_reflns_used 5341
_cell_measurement_temperature 100(2)
_cell_measurement_theta_max 27.16
_cell_measurement_theta_min 2.125
_cell_volume 907.14(11)
_computing_cell_refinement 'STOE X-AREA'
_computing_data_collection 'STOE X-AREA'
_computing_data_reduction 'STOE X-RED'
_computing_molecular_graphics 'Diamond 3.0 (Brandenburg, 2004)'
_computing_publication_material 'WinGX publication routines (Farrugia, 1999)'
_computing_structure_refinement 'SHELXL-97 (Sheldrick, 2008)'
_computing_structure_solution 'SIR97 (Giacovazzo et al, 1997)'
_diffrn_ambient_temperature 100(2)
_diffrn_detector_area_resol_mean 6.67
_diffrn_measured_fraction_theta_full 0.998
_diffrn_measured_fraction_theta_max 0.980
_diffrn_measurement_device_type 'STOE IPDS 2T'
_diffrn_measurement_method 'rotation method'
_diffrn_radiation_monochromator graphite
_diffrn_radiation_source 'fine-focus sealed tube'
_diffrn_radiation_type MoK\a
_diffrn_radiation_wavelength 0.71069
_diffrn_reflns_av_R_equivalents 0.0000
_diffrn_reflns_av_sigmaI/netI 0.0566
_diffrn_reflns_limit_h_max 11
_diffrn_reflns_limit_h_min -11
_diffrn_reflns_limit_k_max 12
_diffrn_reflns_limit_k_min -12
_diffrn_reflns_limit_l_max 13
_diffrn_reflns_limit_l_min -13
_diffrn_reflns_number 11997
_diffrn_reflns_theta_full 25.00
_diffrn_reflns_theta_max 26.99
_diffrn_reflns_theta_min 1.93
_exptl_absorpt_coefficient_mu 0.152
_exptl_absorpt_correction_type none
_exptl_crystal_colour yellow
_exptl_crystal_density_diffrn 1.173
_exptl_crystal_density_method 'not measured'
_exptl_crystal_description plate
_exptl_crystal_F_000 344
_exptl_crystal_size_max 0.25
_exptl_crystal_size_mid 0.21
_exptl_crystal_size_min 0.10
_refine_diff_density_max 0.753
_refine_diff_density_min -0.420
_refine_diff_density_rms 0.063
_refine_ls_extinction_method none
_refine_ls_goodness_of_fit_ref 0.985
_refine_ls_hydrogen_treatment mixed
_refine_ls_matrix_type full
_refine_ls_number_parameters 221
_refine_ls_number_reflns 11997
_refine_ls_number_restraints 2
_refine_ls_restrained_S_all 0.985
_refine_ls_R_factor_all 0.0754
_refine_ls_R_factor_gt 0.0536
_refine_ls_shift/su_max 0.004
_refine_ls_shift/su_mean 0.000
_refine_ls_structure_factor_coef Fsqd
_refine_ls_weighting_details 'calc w=1/[\s^2^(Fo^2^)+(0.0828P)^2^+0.0000P] where P=(Fo^2^+2Fc^2^)/3'
_refine_ls_weighting_scheme calc
_refine_ls_wR_factor_gt 0.1317
_refine_ls_wR_factor_ref 0.1389
_reflns_number_gt 8549
_reflns_number_total 11997
_reflns_threshold_expression >2\s(I)
_cod_data_source_file om501325h_si_002.cif
_cod_data_source_block cpd3
_cod_depositor_comments 'Adding full bibliography for 4085587--4085590.cif.'
_cod_original_formula_sum 'C40 H52 Li2 O2 P2 '
_cod_database_code 4085589

loop_
_symmetry_equiv_pos_as_xyz
'x, y, z'
'-x, -y, -z'

loop_
_atom_site_label
_atom_site_type_symbol
_atom_site_fract_x
_atom_site_fract_y
_atom_site_fract_z
_atom_site_U_iso_or_equiv
_atom_site_adp_type
_atom_site_occupancy
_atom_site_symmetry_multiplicity
_atom_site_calc_flag
_atom_site_refinement_flags
C1 C 0.24273(16) 0.41993(14) 0.71033(13) 0.0222(3) Uani 1 1 d .
C2 C 0.20121(16) 0.32142(14) 0.78923(13) 0.0215(3) Uani 1 1 d .
C3 C 0.16591(16) 0.18874(14) 0.71704(13) 0.0223(3) Uani 1 1 d .
C4 C 0.19008(16) 0.20270(15) 0.59290(13) 0.0227(3) Uani 1 1 d .
C5 C 0.23833(16) 0.34382(14) 0.58914(13) 0.0215(3) Uani 1 1 d .
C6 C 0.19246(16) 0.33261(15) 0.91729(14) 0.0238(3) Uani 1 1 d .
H6 H 0.2156 0.4191 0.9678 0.029 Uiso 1 1 calc R
C7 C 0.14974(17) 0.21623(15) 0.96889(13) 0.0258(3) Uani 1 1 d .
H7 H 0.1461 0.2237 1.0555 0.031 Uiso 1 1 calc R
C8 C 0.11206(17) 0.08846(15) 0.89604(14) 0.0262(3) Uani 1 1 d .
H8 H 0.0808 0.0109 0.9327 0.031 Uiso 1 1 calc R
C9 C 0.12026(16) 0.07490(15) 0.77040(14) 0.0241(3) Uani 1 1 d .
H9 H 0.0948 -0.0120 0.7208 0.029 Uiso 1 1 calc R
C10 C 0.27830(17) 0.37921(16) 0.47818(13) 0.0265(3) Uani 1 1 d .
H10 H 0.3128 0.4715 0.4732 0.032 Uiso 1 1 calc R
C11 C 0.26746(18) 0.28013(17) 0.37703(14) 0.0299(3) Uani 1 1 d .
H11 H 0.2946 0.3054 0.3028 0.036 Uiso 1 1 calc R
C12 C 0.21732(19) 0.14304(17) 0.38099(15) 0.0312(3) Uani 1 1 d .
H12 H 0.2094 0.0769 0.3096 0.037 Uiso 1 1 calc R
C13 C 0.17938(18) 0.10409(15) 0.48878(14) 0.0274(3) Uani 1 1 d .
H13 H 0.1462 0.0110 0.4922 0.033 Uiso 1 1 calc R
C14 C 0.45687(18) 0.61730(16) 0.87320(14) 0.0249(3) Uani 1 1 d U
C15 C 0.13155(18) 0.66952(16) 0.82811(16) 0.0319(3) Uani 1 1 d .
H15A H 0.0332 0.6603 0.7643 0.048 Uiso 1 1 calc R
H15B H 0.1556 0.7683 0.8562 0.048 Uiso 1 1 calc R
H15C H 0.1236 0.6195 0.9007 0.048 Uiso 1 1 calc R
C16 C 0.2701(2) 0.69479(16) 0.62423(15) 0.0339(4) Uani 1 1 d U
H16A H 0.3563 0.6717 0.5852 0.051 Uiso 1 1 calc R
H16B H 0.2747 0.7948 0.6516 0.051 Uiso 1 1 calc R
H16C H 0.1723 0.6711 0.5624 0.051 Uiso 1 1 calc R
C17 C 0.6416(2) 0.12992(17) 0.87178(19) 0.0419(4) Uani 1 1 d .
H17A H 0.6536 0.1327 0.9645 0.050 Uiso 1 1 calc R
H17B H 0.7434 0.1096 0.8538 0.050 Uiso 1 1 calc R
C18 C 0.5304(2) 0.0170(2) 0.8085(2) 0.0577(6) Uani 1 1 d .
H18A H 0.4345 0.0284 0.8369 0.087 Uiso 1 1 calc R
H18B H 0.5743 -0.0732 0.8300 0.087 Uiso 1 1 calc R
H18C H 0.5086 0.0208 0.7166 0.087 Uiso 1 1 calc R
C19 C 0.64230(19) 0.30149(19) 0.72120(15) 0.0339(4) Uani 1 1 d .
H19A H 0.5736 0.3727 0.6796 0.041 Uiso 1 1 calc R
H19B H 0.6335 0.2176 0.6601 0.041 Uiso 1 1 calc R
C20 C 0.80574(19) 0.35669(19) 0.75521(17) 0.0368(4) Uani 1 1 d .
H20A H 0.8139 0.4418 0.8131 0.055 Uiso 1 1 calc R
H20B H 0.8362 0.3778 0.6782 0.055 Uiso 1 1 calc R
H20C H 0.8740 0.2865 0.7966 0.055 Uiso 1 1 calc R
Li1 Li 0.4762(3) 0.3913(3) 0.9168(2) 0.0273(5) Uani 1 1 d .
O1 O 0.59325(12) 0.26631(10) 0.83051(10) 0.0299(2) Uani 1 1 d .
P1 P 0.28326(5) 0.59641(4) 0.76002(4) 0.02255(10) Uani 1 1 d U
H14A H 0.533(2) 0.592(2) 0.8290(18) 0.045(5) Uiso 1 1 d .
H14B H 0.478(2) 0.716(2) 0.9031(17) 0.039(5) Uiso 1 1 d .

loop_
_atom_site_aniso_label
_atom_site_aniso_U_11
_atom_site_aniso_U_22
_atom_site_aniso_U_33
_atom_site_aniso_U_23
_atom_site_aniso_U_13
_atom_site_aniso_U_12
C1 0.0228(7) 0.0173(6) 0.0256(7) 0.0031(5) 0.0036(6) 0.0012(5)
C2 0.0184(6) 0.0195(7) 0.0262(7) 0.0035(5) 0.0038(5) 0.0028(5)
C3 0.0201(7) 0.0194(7) 0.0268(7) 0.0035(5) 0.0041(5) 0.0022(5)
C4 0.0208(7) 0.0213(7) 0.0261(7) 0.0018(5) 0.0059(6) 0.0016(5)
C5 0.0190(7) 0.0215(7) 0.0241(7) 0.0037(5) 0.0046(5) 0.0024(5)
C6 0.0229(7) 0.0213(7) 0.0262(7) -0.0008(6) 0.0049(6) 0.0017(6)
C7 0.0240(7) 0.0288(8) 0.0263(7) 0.0062(6) 0.0078(6) 0.0056(6)
C8 0.0247(7) 0.0244(7) 0.0320(8) 0.0098(6) 0.0093(6) 0.0020(6)
C9 0.0226(7) 0.0195(6) 0.0308(7) 0.0033(6) 0.0070(6) 0.0007(5)
C10 0.0266(8) 0.0258(7) 0.0275(7) 0.0066(6) 0.0055(6) -0.0001(6)
C11 0.0291(8) 0.0347(8) 0.0274(7) 0.0031(6) 0.0100(6) 0.0009(7)
C12 0.0332(8) 0.0319(8) 0.0292(8) -0.0040(6) 0.0113(7) 0.0005(7)
C13 0.0285(8) 0.0225(7) 0.0316(8) -0.0003(6) 0.0091(6) 0.0013(6)
C14 0.0275(7) 0.0199(7) 0.0277(7) 0.0024(6) 0.0076(5) 0.0002(6)
C15 0.0291(8) 0.0236(7) 0.0414(9) 0.0002(6) 0.0063(7) 0.0060(6)
C16 0.0466(10) 0.0221(7) 0.0306(8) 0.0063(6) 0.0027(7) 0.0016(7)
C17 0.0413(10) 0.0267(8) 0.0635(12) 0.0114(8) 0.0210(9) 0.0112(7)
C18 0.0381(11) 0.0373(10) 0.0997(17) 0.0101(11) 0.0188(11) 0.0037(9)
C19 0.0281(8) 0.0446(10) 0.0295(8) 0.0018(7) 0.0087(6) 0.0048(7)
C20 0.0302(8) 0.0436(9) 0.0400(9) 0.0160(8) 0.0103(7) 0.0040(7)
Li1 0.0302(13) 0.0219(12) 0.0306(12) 0.0026(10) 0.0084(11) 0.0039(10)
O1 0.0326(6) 0.0220(5) 0.0388(6) 0.0034(4) 0.0157(5) 0.0055(5)
P1 0.02527(19) 0.01631(16) 0.02605(18) 0.00449(14) 0.00510(15) 0.00249(13)

loop_
_atom_type_symbol
_atom_type_description
_atom_type_scat_dispersion_real
_atom_type_scat_dispersion_imag
_atom_type_scat_source
C C 0.0033 0.0016 'International Tables Vol C Tables 4.2.6.8 and 6.1.1.4'
H H 0.0000 0.0000 'International Tables Vol C Tables 4.2.6.8 and 6.1.1.4'
Li Li -0.0003 0.0001 'International Tables Vol C Tables 4.2.6.8 and 6.1.1.4'
O O 0.0106 0.0060 'International Tables Vol C Tables 4.2.6.8 and 6.1.1.4'
P P 0.1023 0.0942 'International Tables Vol C Tables 4.2.6.8 and 6.1.1.4'

loop_
_geom_angle_atom_site_label_1
_geom_angle_atom_site_label_2
_geom_angle_atom_site_label_3
_geom_angle
_geom_angle_site_symmetry_1
_geom_angle_site_symmetry_3
C2 C1 C5 106.59(12) . .
C2 C1 P1 123.50(10) . .
C5 C1 P1 129.89(11) . .
C2 C1 Li1 68.59(9) . .
C5 C1 Li1 121.72(10) . .
P1 C1 Li1 81.56(7) . .
C6 C2 C3 118.18(13) . .
C6 C2 C1 132.71(13) . .
C3 C2 C1 109.10(12) . .
C6 C2 Li1 74.94(10) . .
C3 C2 Li1 121.90(10) . .
C1 C2 Li1 79.95(10) . .
C9 C3 C2 120.97(13) . .
C9 C3 C4 131.49(14) . .
C2 C3 C4 107.53(12) . .
C13 C4 C5 121.05(13) . .
C13 C4 C3 130.87(14) . .
C5 C4 C3 108.03(12) . .
C10 C5 C4 117.81(13) . .
C10 C5 C1 133.39(13) . .
C4 C5 C1 108.70(12) . .
C7 C6 C2 119.57(13) . .
C7 C6 Li1 122.85(11) . .
C2 C6 Li1 73.30(10) . .
C7 C6 H6 120.2 . .
C2 C6 H6 120.2 . .
Li1 C6 H6 75.3 . .
C6 C7 C8 121.40(13) . .
C6 C7 H7 119.3 . .
C8 C7 H7 119.3 . .
C9 C8 C7 120.04(14) . .
C9 C8 H8 120.0 . .
C7 C8 H8 120.0 . .
C8 C9 C3 119.80(14) . .
C8 C9 H9 120.1 . .
C3 C9 H9 120.1 . .
C11 C10 C5 120.07(14) . .
C11 C10 H10 120.0 . .
C5 C10 H10 120.0 . .
C10 C11 C12 121.57(14) . .
C10 C11 H11 119.2 . .
C12 C11 H11 119.2 . .
C13 C12 C11 119.96(14) . .
C13 C12 H12 120.0 . .
C11 C12 H12 120.0 . .
C12 C13 C4 119.52(14) . .
C12 C13 H13 120.2 . .
C4 C13 H13 120.2 . .
P1 C14 Li1 133.92(11) . 2_667
P1 C14 Li1 96.47(10) . .
Li1 C14 Li1 70.70(11) 2_667 .
P1 C14 H14A 104.8(12) . .
Li1 C14 H14A 116.3(12) 2_667 .
Li1 C14 H14A 82.2(12) . .
P1 C14 H14B 110.3(11) . .
Li1 C14 H14B 78.5(11) 2_667 .
Li1 C14 H14B 148.4(11) . .
H14A C14 H14B 105.8(16) . .
P1 C15 H15A 109.5 . .
P1 C15 H15B 109.5 . .
H15A C15 H15B 109.5 . .
P1 C15 H15C 109.5 . .
H15A C15 H15C 109.5 . .
H15B C15 H15C 109.5 . .
P1 C16 H16A 109.5 . .
P1 C16 H16B 109.5 . .
H16A C16 H16B 109.5 . .
P1 C16 H16C 109.5 . .
H16A C16 H16C 109.5 . .
H16B C16 H16C 109.5 . .
O1 C17 C18 112.53(16) . .
O1 C17 H17A 109.1 . .
C18 C17 H17A 109.1 . .
O1 C17 H17B 109.1 . .
C18 C17 H17B 109.1 . .
H17A C17 H17B 107.8 . .
C17 C18 H18A 109.5 . .
C17 C18 H18B 109.5 . .
H18A C18 H18B 109.5 . .
C17 C18 H18C 109.5 . .
H18A C18 H18C 109.5 . .
H18B C18 H18C 109.5 . .
O1 C19 C20 111.62(13) . .
O1 C19 H19A 109.3 . .
C20 C19 H19A 109.3 . .
O1 C19 H19B 109.3 . .
C20 C19 H19B 109.3 . .
H19A C19 H19B 108.0 . .
C19 C20 H20A 109.5 . .
C19 C20 H20B 109.5 . .
H20A C20 H20B 109.5 . .
C19 C20 H20C 109.5 . .
H20A C20 H20C 109.5 . .
H20B C20 H20C 109.5 . .
O1 Li1 C14 112.16(12) . 2_667
O1 Li1 C14 119.54(13) . .
C14 Li1 C14 109.30(11) 2_667 .
O1 Li1 C2 100.00(11) . .
C14 Li1 C2 120.79(12) 2_667 .
C14 Li1 C2 94.35(10) . .
O1 Li1 C6 121.27(13) . .
C14 Li1 C6 89.63(10) 2_667 .
C14 Li1 C6 100.61(10) . .
C2 Li1 C6 31.76(5) . .
O1 Li1 Li1 138.83(18) . 2_667
C14 Li1 Li1 55.23(10) 2_667 2_667
C14 Li1 Li1 54.07(9) . 2_667
C2 Li1 Li1 120.34(14) . 2_667
C6 Li1 Li1 98.90(13) . 2_667
O1 Li1 C1 95.75(10) . .
C14 Li1 C1 146.32(12) 2_667 .
C14 Li1 C1 69.25(8) . .
C2 Li1 C1 31.45(5) . .
C6 Li1 C1 58.91(7) . .
Li1 Li1 C1 113.93(13) 2_667 .
O1 Li1 P1 116.27(11) . .
C14 Li1 P1 130.51(10) 2_667 .
C14 Li1 P1 34.97(5) . .
C2 Li1 P1 59.91(6) . .
C6 Li1 P1 74.10(7) . .
Li1 Li1 P1 81.03(11) 2_667 .
C1 Li1 P1 35.05(4) . .
O1 Li1 H14A 96.4(5) . .
C14 Li1 H14A 120.0(5) 2_667 .
C14 Li1 H14A 23.5(5) . .
C2 Li1 H14A 103.3(5) . .
C6 Li1 H14A 119.4(5) . .
Li1 Li1 H14A 68.3(5) 2_667 .
C1 Li1 H14A 72.8(5) . .
P1 Li1 H14A 45.9(5) . .
C19 O1 C17 114.70(12) . .
C19 O1 Li1 122.11(12) . .
C17 O1 Li1 123.17(12) . .
C14 P1 C1 110.37(7) . .
C14 P1 C15 108.74(7) . .
C1 P1 C15 110.03(7) . .
C14 P1 C16 115.04(8) . .
C1 P1 C16 110.13(7) . .
C15 P1 C16 102.20(8) . .
C14 P1 Li1 48.56(7) . .
C1 P1 Li1 63.39(7) . .
C15 P1 Li1 113.82(7) . .
C16 P1 Li1 143.53(7) . .

loop_
_geom_bond_atom_site_label_1
_geom_bond_atom_site_label_2
_geom_bond_distance
_geom_bond_site_symmetry_2
C1 C2 1.441(2) .
C1 C5 1.4450(19) .
C1 P1 1.7465(14) .
C1 Li1 2.719(3) .
C2 C6 1.4127(19) .
C2 C3 1.4318(19) .
C2 Li1 2.571(3) .
C3 C9 1.390(2) .
C3 C4 1.439(2) .
C4 C13 1.398(2) .
C4 C5 1.431(2) .
C5 C10 1.410(2) .
C6 C7 1.390(2) .
C6 Li1 2.592(3) .
C6 H6 0.9500 .
C7 C8 1.397(2) .
C7 H7 0.9500 .
C8 C9 1.385(2) .
C8 H8 0.9500 .
C9 H9 0.9500 .
C10 C11 1.377(2) .
C10 H10 0.9500 .
C11 C12 1.400(2) .
C11 H11 0.9500 .
C12 C13 1.381(2) .
C12 H12 0.9500 .
C13 H13 0.9500 .
C14 P1 1.7354(16) .
C14 Li1 2.237(3) 2_667
C14 Li1 2.269(3) .
C14 H14A 0.939(19) .
C14 H14B 0.98(2) .
C15 P1 1.8075(15) .
C15 H15A 0.9800 .
C15 H15B 0.9800 .
C15 H15C 0.9800 .
C16 P1 1.8121(16) .
C16 H16A 0.9800 .
C16 H16B 0.9800 .
C16 H16C 0.9800 .
C17 O1 1.4617(19) .
C17 C18 1.474(3) .
C17 H17A 0.9900 .
C17 H17B 0.9900 .
C18 H18A 0.9800 .
C18 H18B 0.9800 .
C18 H18C 0.9800 .
C19 O1 1.4313(19) .
C19 C20 1.499(2) .
C19 H19A 0.9900 .
C19 H19B 0.9900 .
C20 H20A 0.9800 .
C20 H20B 0.9800 .
C20 H20C 0.9800 .
Li1 O1 1.923(3) .
Li1 C14 2.237(3) 2_667
Li1 Li1 2.607(5) 2_667
Li1 P1 3.008(2) .
Li1 H14A 2.34(2) .

loop_
_geom_torsion_atom_site_label_1
_geom_torsion_atom_site_label_2
_geom_torsion_atom_site_label_3
_geom_torsion_atom_site_label_4
_geom_torsion
_geom_torsion_site_symmetry_1
_geom_torsion_site_symmetry_4
C5 C1 C2 C6 176.69(15) . .
P1 C1 C2 C6 -4.9(2) . .
Li1 C1 C2 C6 58.49(16) . .
C5 C1 C2 C3 -2.25(15) . .
P1 C1 C2 C3 176.21(10) . .
Li1 C1 C2 C3 -120.44(12) . .
C5 C1 C2 Li1 118.19(11) . .
P1 C1 C2 Li1 -63.35(11) . .
C6 C2 C3 C9 1.7(2) . .
C1 C2 C3 C9 -179.20(13) . .
Li1 C2 C3 C9 90.91(16) . .
C6 C2 C3 C4 -177.32(12) . .
C1 C2 C3 C4 1.79(15) . .
Li1 C2 C3 C4 -88.11(14) . .
C9 C3 C4 C13 -2.2(3) . .
C2 C3 C4 C13 176.63(14) . .
C9 C3 C4 C5 -179.48(14) . .
C2 C3 C4 C5 -0.61(15) . .
C13 C4 C5 C10 -1.5(2) . .
C3 C4 C5 C10 176.05(12) . .
C13 C4 C5 C1 -178.35(13) . .
C3 C4 C5 C1 -0.78(15) . .
C2 C1 C5 C10 -174.29(15) . .
P1 C1 C5 C10 7.4(2) . .
Li1 C1 C5 C10 -99.57(17) . .
C2 C1 C5 C4 1.85(15) . .
P1 C1 C5 C4 -176.46(11) . .
Li1 C1 C5 C4 76.57(15) . .
C3 C2 C6 C7 -0.3(2) . .
C1 C2 C6 C7 -179.13(14) . .
Li1 C2 C6 C7 -118.75(14) . .
C3 C2 C6 Li1 118.47(13) . .
C1 C2 C6 Li1 -60.38(16) . .
C2 C6 C7 C8 -1.3(2) . .
Li1 C6 C7 C8 -89.76(17) . .
C6 C7 C8 C9 1.5(2) . .
C7 C8 C9 C3 -0.1(2) . .
C2 C3 C9 C8 -1.5(2) . .
C4 C3 C9 C8 177.22(14) . .
C4 C5 C10 C11 1.2(2) . .
C1 C5 C10 C11 177.11(14) . .
C5 C10 C11 C12 -0.1(2) . .
C10 C11 C12 C13 -0.9(2) . .
C11 C12 C13 C4 0.6(2) . .
C5 C4 C13 C12 0.6(2) . .
C3 C4 C13 C12 -176.33(15) . .
P1 C14 Li1 O1 94.44(15) . .
Li1 C14 Li1 O1 -131.1(2) 2_667 .
P1 C14 Li1 C14 -134.42(12) . 2_667
Li1 C14 Li1 C14 0.0 2_667 2_667
P1 C14 Li1 C2 -9.63(9) . .
Li1 C14 Li1 C2 124.79(14) 2_667 .
P1 C14 Li1 C6 -41.06(10) . .
Li1 C14 Li1 C6 93.36(12) 2_667 .
P1 C14 Li1 Li1 -134.42(12) . 2_667
P1 C14 Li1 C1 9.69(6) . .
Li1 C14 Li1 C1 144.11(13) 2_667 .
Li1 C14 Li1 P1 134.42(12) 2_667 .
C6 C2 Li1 O1 135.79(12) . .
C3 C2 Li1 O1 21.67(17) . .
C1 C2 Li1 O1 -84.66(11) . .
C6 C2 Li1 C14 12.37(13) . 2_667
C3 C2 Li1 C14 -101.75(15) . 2_667
C1 C2 Li1 C14 151.92(13) . 2_667
C6 C2 Li1 C14 -103.18(11) . .
C3 C2 Li1 C14 142.70(12) . .
C1 C2 Li1 C14 36.37(10) . .
C3 C2 Li1 C6 -114.12(15) . .
C1 C2 Li1 C6 139.55(12) . .
C6 C2 Li1 Li1 -52.78(18) . 2_667
C3 C2 Li1 Li1 -166.89(16) . 2_667
C1 C2 Li1 Li1 86.78(18) . 2_667
C6 C2 Li1 C1 -139.55(12) . .
C3 C2 Li1 C1 106.33(14) . .
C6 C2 Li1 P1 -109.54(9) . .
C3 C2 Li1 P1 136.34(12) . .
C1 C2 Li1 P1 30.01(7) . .
C7 C6 Li1 O1 61.35(19) . .
C2 C6 Li1 O1 -53.46(14) . .
C7 C6 Li1 C14 -54.59(15) . 2_667
C2 C6 Li1 C14 -169.40(12) . 2_667
C7 C6 Li1 C14 -164.17(12) . .
C2 C6 Li1 C14 81.02(11) . .
C7 C6 Li1 C2 114.81(16) . .
C7 C6 Li1 Li1 -109.26(16) . 2_667
C2 C6 Li1 Li1 135.93(15) . 2_667
C7 C6 Li1 C1 138.09(13) . .
C2 C6 Li1 C1 23.28(8) . .
C7 C6 Li1 P1 172.78(12) . .
C2 C6 Li1 P1 57.98(8) . .
C2 C1 Li1 O1 99.77(12) . .
C5 C1 Li1 O1 2.97(16) . .
P1 C1 Li1 O1 -129.13(10) . .
C2 C1 Li1 C14 -46.8(2) . 2_667
C5 C1 Li1 C14 -143.6(2) . 2_667
P1 C1 Li1 C14 84.3(2) . 2_667
C2 C1 Li1 C14 -140.78(11) . .
C5 C1 Li1 C14 122.43(13) . .
P1 C1 Li1 C14 -9.67(7) . .
C5 C1 Li1 C2 -96.79(14) . .
P1 C1 Li1 C2 131.11(10) . .
C2 C1 Li1 C6 -23.50(8) . .
C5 C1 Li1 C6 -120.29(13) . .
P1 C1 Li1 C6 107.61(7) . .
C2 C1 Li1 Li1 -109.49(17) . 2_667
C5 C1 Li1 Li1 153.72(16) . 2_667
P1 C1 Li1 Li1 21.61(15) . 2_667
C2 C1 Li1 P1 -131.11(10) . .
C5 C1 Li1 P1 132.10(14) . .
C20 C19 O1 C17 -81.59(18) . .
C20 C19 O1 Li1 97.35(17) . .
C18 C17 O1 C19 -88.11(19) . .
C18 C17 O1 Li1 93.0(2) . .
C14 Li1 O1 C19 -143.12(13) 2_667 .
C14 Li1 O1 C19 -13.2(2) . .
C2 Li1 O1 C19 87.61(14) . .
C6 Li1 O1 C19 113.04(15) . .
Li1 Li1 O1 C19 -81.1(3) 2_667 .
C1 Li1 O1 C19 56.14(15) . .
P1 Li1 O1 C19 26.35(18) . .
C14 Li1 O1 C17 35.7(2) 2_667 .
C14 Li1 O1 C17 165.60(14) . .
C2 Li1 O1 C17 -93.54(15) . .
C6 Li1 O1 C17 -68.11(19) . .
Li1 Li1 O1 C17 97.7(3) 2_667 .
C1 Li1 O1 C17 -125.01(14) . .
P1 Li1 O1 C17 -154.81(13) . .
Li1 C14 P1 C1 -84.50(15) 2_667 .
Li1 C14 P1 C1 -15.15(10) . .
Li1 C14 P1 C15 36.28(15) 2_667 .
Li1 C14 P1 C15 105.62(9) . .
Li1 C14 P1 C16 150.15(13) 2_667 .
Li1 C14 P1 C16 -140.50(9) . .
Li1 C14 P1 Li1 -69.35(15) 2_667 .
C2 C1 P1 C14 69.93(13) . .
C5 C1 P1 C14 -112.00(14) . .
Li1 C1 P1 C14 12.66(9) . .
C2 C1 P1 C15 -50.08(14) . .
C5 C1 P1 C15 127.99(13) . .
Li1 C1 P1 C15 -107.35(8) . .
C2 C1 P1 C16 -161.99(12) . .
C5 C1 P1 C16 16.08(16) . .
Li1 C1 P1 C16 140.74(8) . .
C2 C1 P1 Li1 57.27(12) . .
C5 C1 P1 Li1 -124.66(15) . .
O1 Li1 P1 C14 -104.69(15) . .
C14 Li1 P1 C14 62.44(16) 2_667 .
C2 Li1 P1 C14 168.88(11) . .
C6 Li1 P1 C14 137.84(11) . .
Li1 Li1 P1 C14 35.84(10) 2_667 .
C1 Li1 P1 C14 -164.09(11) . .
O1 Li1 P1 C1 59.40(12) . .
C14 Li1 P1 C1 -133.47(17) 2_667 .
C14 Li1 P1 C1 164.09(11) . .
C2 Li1 P1 C1 -27.03(7) . .
C6 Li1 P1 C1 -58.07(7) . .
Li1 Li1 P1 C1 -160.07(14) 2_667 .
O1 Li1 P1 C15 160.79(12) . .
C14 Li1 P1 C15 -32.08(17) 2_667 .
C14 Li1 P1 C15 -94.52(10) . .
C2 Li1 P1 C15 74.37(8) . .
C6 Li1 P1 C15 43.32(9) . .
Li1 Li1 P1 C15 -58.68(14) 2_667 .
C1 Li1 P1 C15 101.39(9) . .
O1 Li1 P1 C16 -28.9(2) . .
C14 Li1 P1 C16 138.27(14) 2_667 .
C14 Li1 P1 C16 75.83(14) . .
C2 Li1 P1 C16 -115.29(12) . .
C6 Li1 P1 C16 -146.33(11) . .
Li1 Li1 P1 C16 111.67(14) 2_667 .
C1 Li1 P1 C16 -88.26(13) . .
